data_4331930
loop_
_publ_author_name
'Moiseev, Dmitry'
'James, Brian R.'
'Patrick, Brian O.'
'Hu, Thomas Q.'

_publ_section_title
;
 New Oligophosphines and (Hydroxymethyl)phosphonium Chlorides
;
_journal_issue 7
_journal_name_full 'Inorganic Chemistry'
_journal_page_first 2917
_journal_page_last 2924
_journal_paper_doi 10.1021/ic0518935
_journal_volume 45
_journal_year 2006
_chemical_formula_sum 'C8 H22 Cl2 O6 P2'
_chemical_formula_weight 347.10
_chemical_name_systematic
;
 ?
;
_space_group_IT_number 61
_symmetry_cell_setting orthorhombic
_symmetry_space_group_name_Hall '-P 2ac 2ab'
_symmetry_space_group_name_H-M 'P b c a'
_atom_sites_solution_hydrogens geom
_atom_sites_solution_primary direct
_atom_sites_solution_secondary difmap
_audit_creation_method SHELXL-97
_cell_angle_alpha 90.00
_cell_angle_beta 90.00
_cell_angle_gamma 90.00
_cell_formula_units_Z 4
_cell_length_a 11.6110(10)
_cell_length_b 8.8140(10)
_cell_length_c 15.073(2)
_cell_measurement_reflns_used 1194
_cell_measurement_temperature 173(2)
_cell_measurement_theta_max 22.28
_cell_measurement_theta_min 3.20
_cell_volume 1542.6(3)
_computing_structure_refinement 'SHELXL-97 (Sheldrick, 1997)'
_diffrn_ambient_temperature 173(2)
_diffrn_measured_fraction_theta_full 0.990
_diffrn_measured_fraction_theta_max 0.990
_diffrn_measurement_device_type 'Bruker X8 APEX'
_diffrn_measurement_method 'area detector'
_diffrn_radiation_monochromator graphite
_diffrn_radiation_source 'fine-focus sealed tube'
_diffrn_radiation_type MoK\a
_diffrn_radiation_wavelength 0.71069
_diffrn_reflns_av_R_equivalents 0.0700
_diffrn_reflns_av_sigmaI/netI 0.0622
_diffrn_reflns_limit_h_max 15
_diffrn_reflns_limit_h_min -10
_diffrn_reflns_limit_k_max 11
_diffrn_reflns_limit_k_min -11
_diffrn_reflns_limit_l_max 19
_diffrn_reflns_limit_l_min -19
_diffrn_reflns_number 10882
_diffrn_reflns_theta_full 27.99
_diffrn_reflns_theta_max 27.99
_diffrn_reflns_theta_min 2.70
_exptl_absorpt_coefficient_mu 0.642
_exptl_absorpt_correction_T_max 0.968
_exptl_absorpt_correction_T_min 0.616
_exptl_absorpt_correction_type multi-scan
_exptl_crystal_colour colourless
_exptl_crystal_density_diffrn 1.495
_exptl_crystal_density_method 'not measured'
_exptl_crystal_description chip
_exptl_crystal_F_000 728
_exptl_crystal_size_max 0.10
_exptl_crystal_size_mid 0.05
_exptl_crystal_size_min 0.05
_refine_diff_density_max 0.434
_refine_diff_density_min -0.297
_refine_diff_density_rms 0.076
_refine_ls_extinction_method none
_refine_ls_goodness_of_fit_ref 1.056
_refine_ls_hydrogen_treatment mixed
_refine_ls_matrix_type full
_refine_ls_number_parameters 94
_refine_ls_number_reflns 1841
_refine_ls_number_restraints 0
_refine_ls_restrained_S_all 1.056
_refine_ls_R_factor_all 0.0647
_refine_ls_R_factor_gt 0.0384
_refine_ls_shift/su_max 0.003
_refine_ls_shift/su_mean 0.000
_refine_ls_structure_factor_coef Fsqd
_refine_ls_weighting_details 'calc w=1/[\s^2^(Fo^2^)+(0.0359P)^2^+0.2315P] where P=(Fo^2^+2Fc^2^)/3'
_refine_ls_weighting_scheme calc
_refine_ls_wR_factor_gt 0.0841
_refine_ls_wR_factor_ref 0.0925
_reflns_number_gt 1308
_reflns_number_total 1841
_reflns_threshold_expression >2sigma(I)
_cod_data_source_file ic0518935sup1.cif
_cod_data_source_block pbca
_cod_original_sg_symbol_H-M Pbca
_cod_database_code 4331930

loop_
_symmetry_equiv_pos_as_xyz
'x, y, z'
'-x+1/2, -y, z+1/2'
'x+1/2, -y+1/2, -z'
'-x, y+1/2, -z+1/2'
'-x, -y, -z'
'x-1/2, y, -z-1/2'
'-x-1/2, y-1/2, z'
'x, -y-1/2, z-1/2'

loop_
_atom_site_label
_atom_site_type_symbol
_atom_site_fract_x
_atom_site_fract_y
_atom_site_fract_z
_atom_site_U_iso_or_equiv
_atom_site_adp_type
_atom_site_occupancy
_atom_site_symmetry_multiplicity
_atom_site_calc_flag
_atom_site_refinement_flags
C1 C 0.48644(19) -0.0031(2) 0.04976(15) 0.0173(5) Uani 1 1 d .
H1A H 0.5103 -0.1031 0.0734 0.021 Uiso 1 1 calc R
H1B H 0.4022 0.0066 0.0583 0.021 Uiso 1 1 calc R
C2 C 0.5441(2) 0.3222(2) 0.05210(16) 0.0213(5) Uani 1 1 d .
H2A H 0.5598 0.4080 0.0928 0.026 Uiso 1 1 calc R
H2B H 0.6005 0.3262 0.0029 0.026 Uiso 1 1 calc R
C3 C 0.7100(2) 0.0972(3) 0.12349(16) 0.0226(5) Uani 1 1 d .
H3A H 0.7477 0.1004 0.0646 0.027 Uiso 1 1 calc R
H3B H 0.7476 0.1739 0.1618 0.027 Uiso 1 1 calc R
C4 C 0.48769(19) 0.1629(3) 0.21854(14) 0.0195(5) Uani 1 1 d .
H4A H 0.4065 0.1939 0.2100 0.023 Uiso 1 1 calc R
H4B H 0.4884 0.0641 0.2498 0.023 Uiso 1 1 calc R
O2 O 0.43121(15) 0.3337(2) 0.01815(12) 0.0282(4) Uani 1 1 d .
O3 O 0.72471(15) -0.04749(19) 0.16093(12) 0.0277(4) Uani 1 1 d .
O4 O 0.54571(15) 0.27274(19) 0.27009(12) 0.0267(4) Uani 1 1 d .
P1 P 0.55787(5) 0.14379(6) 0.11131(4) 0.01404(15) Uani 1 1 d .
Cl1 Cl 0.70502(5) 0.03759(8) 0.35764(4) 0.03276(19) Uani 1 1 d .
H2 H 0.395(3) 0.379(3) 0.057(2) 0.049(10) Uiso 1 1 d .
H3 H 0.723(3) -0.038(3) 0.221(2) 0.052(10) Uiso 1 1 d .
H4 H 0.593(3) 0.223(3) 0.305(2) 0.048(9) Uiso 1 1 d .

loop_
_atom_site_aniso_label
_atom_site_aniso_U_11
_atom_site_aniso_U_22
_atom_site_aniso_U_33
_atom_site_aniso_U_23
_atom_site_aniso_U_13
_atom_site_aniso_U_12
C1 0.0210(11) 0.0154(11) 0.0155(12) -0.0015(8) 0.0015(10) -0.0025(9)
C2 0.0267(12) 0.0155(12) 0.0218(13) 0.0021(9) -0.0028(10) 0.0009(10)
C3 0.0192(11) 0.0243(13) 0.0244(13) 0.0006(10) 0.0018(10) 0.0034(9)
C4 0.0212(11) 0.0229(13) 0.0143(12) -0.0038(9) 0.0004(9) -0.0017(9)
O2 0.0319(10) 0.0243(10) 0.0285(10) -0.0023(8) -0.0105(9) 0.0098(8)
O3 0.0321(10) 0.0217(10) 0.0292(11) 0.0006(8) -0.0034(8) 0.0113(7)
O4 0.0345(10) 0.0232(10) 0.0223(9) -0.0102(7) -0.0059(8) 0.0031(8)
P1 0.0164(3) 0.0131(3) 0.0126(3) -0.0001(2) 0.0012(2) 0.0016(2)
Cl1 0.0226(3) 0.0505(4) 0.0252(3) 0.0063(3) -0.0020(3) -0.0017(3)

loop_
_atom_type_symbol
_atom_type_description
_atom_type_scat_dispersion_real
_atom_type_scat_dispersion_imag
_atom_type_scat_source
C C 0.0033 0.0016 'International Tables Vol C Tables 4.2.6.8 and 6.1.1.4'
H H 0.0000 0.0000 'International Tables Vol C Tables 4.2.6.8 and 6.1.1.4'
O O 0.0106 0.0060 'International Tables Vol C Tables 4.2.6.8 and 6.1.1.4'
P P 0.1023 0.0942 'International Tables Vol C Tables 4.2.6.8 and 6.1.1.4'
Cl Cl 0.1484 0.1585 'International Tables Vol C Tables 4.2.6.8 and 6.1.1.4'

loop_
_geom_angle_atom_site_label_1
_geom_angle_atom_site_label_2
_geom_angle_atom_site_label_3
_geom_angle
_geom_angle_site_symmetry_1
C1 C1 P1 112.61(19) 5_655
C1 C1 H1A 109.1 5_655
P1 C1 H1A 109.1 .
C1 C1 H1B 109.1 5_655
P1 C1 H1B 109.1 .
H1A C1 H1B 107.8 .
O2 C2 P1 108.81(15) .
O2 C2 H2A 109.9 .
P1 C2 H2A 109.9 .
O2 C2 H2B 109.9 .
P1 C2 H2B 109.9 .
H2A C2 H2B 108.3 .
O3 C3 P1 111.24(16) .
O3 C3 H3A 109.4 .
P1 C3 H3A 109.4 .
O3 C3 H3B 109.4 .
P1 C3 H3B 109.4 .
H3A C3 H3B 108.0 .
O4 C4 P1 109.81(15) .
O4 C4 H4A 109.7 .
P1 C4 H4A 109.7 .
O4 C4 H4B 109.7 .
P1 C4 H4B 109.7 .
H4A C4 H4B 108.2 .
C2 O2 H2 105(2) .
C3 O3 H3 108(2) .
C4 O4 H4 107(2) .
C1 P1 C2 109.27(11) .
C1 P1 C4 108.61(10) .
C2 P1 C4 108.49(11) .
C1 P1 C3 109.71(11) .
C2 P1 C3 109.27(11) .
C4 P1 C3 111.45(11) .

loop_
_geom_bond_atom_site_label_1
_geom_bond_atom_site_label_2
_geom_bond_distance
_geom_bond_site_symmetry_2
C1 C1 1.534(4) 5_655
C1 P1 1.796(2) .
C1 H1A 0.9900 .
C1 H1B 0.9900 .
C2 O2 1.411(3) .
C2 P1 1.815(2) .
C2 H2A 0.9900 .
C2 H2B 0.9900 .
C3 O3 1.405(3) .
C3 P1 1.823(2) .
C3 H3A 0.9900 .
C3 H3B 0.9900 .
C4 O4 1.412(3) .
C4 P1 1.818(2) .
C4 H4A 0.9900 .
C4 H4B 0.9900 .
O2 H2 0.82(3) .
O3 H3 0.91(3) .
O4 H4 0.88(3) .

loop_
_geom_torsion_atom_site_label_1
_geom_torsion_atom_site_label_2
_geom_torsion_atom_site_label_3
_geom_torsion_atom_site_label_4
_geom_torsion
_geom_torsion_site_symmetry_1
C1 C1 P1 C2 44.6(2) 5_655
C1 C1 P1 C4 162.8(2) 5_655
C1 C1 P1 C3 -75.2(2) 5_655
O2 C2 P1 C1 41.31(19) .
O2 C2 P1 C4 -76.94(18) .
O2 C2 P1 C3 161.36(16) .
O4 C4 P1 C1 177.15(15) .
O4 C4 P1 C2 -64.18(18) .
O4 C4 P1 C3 56.17(19) .
O3 C3 P1 C1 -54.20(19) .
O3 C3 P1 C2 -173.97(16) .
O3 C3 P1 C4 66.14(19) .
